data_4124592
loop_
_publ_author_name
'Blake, Matthew P.'
'Kaltsoyannis, Nikolas'
'Mountford, Philip'

_publ_section_title
;
 Probing the Limits of Alkaline Earth-Transition Metal Bonding: An
 Experimental and Computational Study.
;
_journal_issue 38
_journal_name_full 'Journal of the American Chemical Society'
_journal_page_first 12352
_journal_page_last 12368
_journal_paper_doi 10.1021/jacs.5b07866
_journal_volume 137
_journal_year 2015
_chemical_formula_moiety 'C58 H98 Co2 Eu1 O10 P2'
_chemical_formula_sum 'C58 H98 Co2 Eu O10 P2'
_chemical_formula_weight 1287.19
_chemical_name_systematic
;
[Eu{Co(CO)3PCy3)}2(THF)4]
;
_space_group_IT_number 2
_symmetry_cell_setting triclinic
_symmetry_space_group_name_Hall '-P 1'
_symmetry_space_group_name_H-M 'P -1'
_atom_sites_solution_hydrogens difmap
_atom_sites_solution_primary direct
_atom_sites_solution_secondary difmap
_cell_angle_alpha 71.729(2)
_cell_angle_beta 84.458(2)
_cell_angle_gamma 71.354(2)
_cell_formula_units_Z 2
_cell_length_a 14.0828(3)
_cell_length_b 14.7164(4)
_cell_length_c 16.5988(5)
_cell_measurement_reflns_used 14628
_cell_measurement_temperature 150
_cell_measurement_theta_max 77
_cell_measurement_theta_min 3
_cell_volume 3095.15(15)
_computing_cell_refinement 'CrysAlis, (Oxford Diffraction, 2002)'
_computing_data_collection 'SuperNova, (Oxford Diffraction, 2010)'
_computing_data_reduction 'CrysAlis, (Oxford Diffraction, 2002)'
_computing_molecular_graphics 'CAMERON (Watkin et al., 1996)'
_computing_publication_material 'CRYSTALS (Betteridge et al., 2003)'
_computing_structure_refinement 'CRYSTALS (Betteridge et al., 2003)'
_computing_structure_solution 'Superflip (Palatinus & Chapuis, 2007)'
_diffrn_ambient_temperature 150
_diffrn_measured_fraction_theta_full 0.997
_diffrn_measured_fraction_theta_max 0.987
_diffrn_measurement_device Area
_diffrn_measurement_device_type 'Oxford Diffraction SuperNova'
_diffrn_measurement_method \w
_diffrn_radiation_monochromator graphite
_diffrn_radiation_type 'Cu K\a'
_diffrn_radiation_wavelength 1.54180
_diffrn_reflns_av_R_equivalents 0.034
_diffrn_reflns_limit_h_max 17
_diffrn_reflns_limit_h_min -12
_diffrn_reflns_limit_k_max 18
_diffrn_reflns_limit_k_min -17
_diffrn_reflns_limit_l_max 20
_diffrn_reflns_limit_l_min -20
_diffrn_reflns_number 33068
_diffrn_reflns_theta_full 74.434
_diffrn_reflns_theta_max 76.736
_diffrn_reflns_theta_min 3.312
_diffrn_standards_number 0
_exptl_absorpt_coefficient_mu 12.205
_exptl_absorpt_correction_T_max 0.54
_exptl_absorpt_correction_T_min 0.29
_exptl_absorpt_correction_type multi-scan
_exptl_absorpt_process_details 'CrysAlis, (Oxford Diffraction, 2002)'
_exptl_crystal_colour colourless
_exptl_crystal_density_diffrn 1.381
_exptl_crystal_density_method 'not measured'
_exptl_crystal_description block
_exptl_crystal_F_000 1346
_exptl_crystal_size_max 0.100
_exptl_crystal_size_mid 0.100
_exptl_crystal_size_min 0.050
_refine_diff_density_max 1.48
_refine_diff_density_min -1.07
_refine_ls_extinction_method None
_refine_ls_goodness_of_fit_ref 1.1120
_refine_ls_hydrogen_treatment constr
_refine_ls_matrix_type full
_refine_ls_number_parameters 793
_refine_ls_number_reflns 10812
_refine_ls_number_restraints 304
_refine_ls_R_factor_all 0.0463
_refine_ls_R_factor_gt 0.0405
_refine_ls_shift/su_max 0.0008454
_refine_ls_shift/su_mean 0.0000192
_refine_ls_structure_factor_coef F
_refine_ls_weighting_details
;
 Method, part 1, Chebychev polynomial, (Watkin, 1994, Prince, 1982) 
 [weight] = 1.0/[A~0~*T~0~(x)+A~1~*T~1~(x) ... +A~n-1~]*T~n-1~(x)] 
 where A~i~ are the Chebychev coefficients listed below and x= Fcalc/Fmax 
 Method = Robust Weighting (Prince, 1982) 
 W = [weight] * [1-(deltaF/6*sigmaF)^2^]^2^ 
 A~i~ are: 
 22.0 -2.74 13.0 9.95 
;
_refine_ls_weighting_scheme calc
_refine_ls_wR_factor_all 0.0374
_refine_ls_wR_factor_gt 0.0364
_refine_ls_wR_factor_ref 0.0362
_reflns_limit_h_max 17
_reflns_limit_h_min -17
_reflns_limit_k_max 18
_reflns_limit_k_min -17
_reflns_limit_l_max 20
_reflns_limit_l_min 0
_reflns_number_gt 11423
_reflns_number_total 12881
_reflns_threshold_expression I>2.0\s(I)
_oxford_diffrn_Wilson_B_factor 1.94
_oxford_diffrn_Wilson_scale 0.14
_oxford_refine_ls_r_factor_ref 0.0387
_oxford_refine_ls_scale 3.095(3)
_oxford_reflns_number_all 12832
_oxford_reflns_threshold_expression_ref I>3.0\s(I)
_cod_data_source_file ja5b07866_si_002.cif
_cod_data_source_block compound_25.THF
_cod_original_sg_symbol_Hall '-P 1 '
_cod_original_sg_symbol_H-M 'P -1 '
_cod_original_formula_sum 'C58 H98 Co2 Eu1 O10 P2'
_cod_database_code 4124592

loop_
_symmetry_equiv_pos_as_xyz
x,y,z
-x,-y,-z

loop_
_atom_site_label
_atom_site_type_symbol
_atom_site_fract_x
_atom_site_fract_y
_atom_site_fract_z
_atom_site_U_iso_or_equiv
_atom_site_occupancy
_atom_site_adp_type
_atom_site_refinement_flags_posn
_atom_site_refinement_flags_adp
_atom_site_disorder_assembly
_atom_site_disorder_group
Eu1 Eu 0.252067(14) 0.252557(14) 0.504072(11) 0.0212 1.0000 Uani . U . .
Co1 Co -0.01624(3) 0.56119(3) 0.28593(3) 0.0212 1.0000 Uani . . . .
Co2 Co 0.38473(3) -0.15181(3) 0.62624(3) 0.0236 1.0000 Uani . . . .
O1 O -0.1371(2) 0.6955(2) 0.37858(18) 0.0479 1.0000 Uani . . . .
O2 O 0.1456(2) 0.39654(19) 0.38490(16) 0.0444 1.0000 Uani . . . .
O3 O -0.1501(3) 0.4690(3) 0.2414(2) 0.0672 1.0000 Uani . . . .
O4 O 0.3116(2) 0.06473(18) 0.59227(17) 0.0459 1.0000 Uani . . . .
O5 O 0.5904(2) -0.2486(2) 0.58678(19) 0.0534 1.0000 Uani . . . .
O6 O 0.2783(3) -0.1945(3) 0.50843(19) 0.0585 1.0000 Uani . . . .
O7 O 0.2615(2) 0.15991(18) 0.39050(15) 0.0415 1.0000 Uani D U . .
O8 O 0.0917(2) 0.2030(2) 0.51097(17) 0.0499 1.0000 Uani D U . .
O9 O 0.2810(2) 0.42238(19) 0.49578(17) 0.0443 1.0000 Uani D U . .
O10 O 0.3814(2) 0.2219(2) 0.61853(17) 0.0480 1.0000 Uani D U . .
C1 C -0.0864(3) 0.6442(2) 0.3389(2) 0.0314 1.0000 Uani . . . .
C2 C 0.0817(2) 0.4661(2) 0.34352(19) 0.0297 1.0000 Uani . . . .
C3 C -0.0956(3) 0.5063(3) 0.2559(2) 0.0368 1.0000 Uani . . . .
C4 C 0.3427(3) -0.0241(2) 0.60974(19) 0.0312 1.0000 Uani . . . .
C5 C 0.5084(3) -0.2081(3) 0.6065(2) 0.0359 1.0000 Uani . . . .
C6 C 0.3170(3) -0.1799(3) 0.5595(2) 0.0359 1.0000 Uani . . . .
C7 C -0.0525(2) 0.7464(2) 0.09231(18) 0.0240 1.0000 Uani . . . .
C8 C -0.1231(2) 0.7090(2) 0.0555(2) 0.0321 1.0000 Uani . . . .
C9 C -0.1960(3) 0.7962(3) -0.0092(2) 0.0387 1.0000 Uani . . . .
C10 C -0.2555(3) 0.8783(3) 0.0293(3) 0.0454 1.0000 Uani . . . .
C11 C -0.1856(3) 0.9136(3) 0.0682(3) 0.0466 1.0000 Uani . . . .
C12 C -0.1149(3) 0.8263(2) 0.1330(2) 0.0340 1.0000 Uani . . . .
C13 C 0.1063(2) 0.5623(2) 0.09967(18) 0.0241 1.0000 Uani . . . .
C14 C 0.1937(2) 0.4726(2) 0.1457(2) 0.0314 1.0000 Uani . . . .
C15 C 0.2327(3) 0.3978(2) 0.0947(2) 0.0347 1.0000 Uani . . . .
C16 C 0.2626(3) 0.4477(3) 0.0048(2) 0.0351 1.0000 Uani . . . .
C17 C 0.1767(3) 0.5375(3) -0.0403(2) 0.0364 1.0000 Uani . . . .
C18 C 0.1411(3) 0.6124(2) 0.01149(19) 0.0317 1.0000 Uani . . . .
C19 C 0.1366(2) 0.7056(2) 0.17653(19) 0.0258 1.0000 Uani . . . .
C20 C 0.1477(2) 0.7940(2) 0.1006(2) 0.0307 1.0000 Uani . . . .
C21 C 0.2353(3) 0.8275(3) 0.1135(2) 0.0375 1.0000 Uani . . . .
C22 C 0.2236(3) 0.8572(3) 0.1950(3) 0.0425 1.0000 Uani . . . .
C23 C 0.2118(3) 0.7710(3) 0.2708(2) 0.0416 1.0000 Uani . . . .
C24 C 0.1242(3) 0.7358(3) 0.2580(2) 0.0336 1.0000 Uani . . . .
C25 C 0.2294(2) -0.2014(2) 0.80040(19) 0.0243 1.0000 Uani . . . .
C26 C 0.1636(2) -0.2290(3) 0.7504(2) 0.0341 1.0000 Uani . . . .
C27 C 0.0545(2) -0.2063(3) 0.7808(2) 0.0342 1.0000 Uani . . . .
C28 C 0.0096(2) -0.0978(3) 0.7812(3) 0.0386 1.0000 Uani . . . .
C29 C 0.0750(3) -0.0726(3) 0.8336(3) 0.0498 1.0000 Uani . . . .
C30 C 0.1826(2) -0.0917(3) 0.7998(3) 0.0411 1.0000 Uani . . . .
C31 C 0.4309(2) -0.2024(2) 0.83763(19) 0.0266 1.0000 Uani . . . .
C32 C 0.4034(2) -0.2405(2) 0.93162(19) 0.0291 1.0000 Uani . . . .
C33 C 0.4767(3) -0.2311(3) 0.9891(2) 0.0361 1.0000 Uani . . . .
C34 C 0.4789(3) -0.1237(3) 0.9668(2) 0.0401 1.0000 Uani . . . .
C35 C 0.5065(3) -0.0867(3) 0.8743(2) 0.0400 1.0000 Uani . . . .
C36 C 0.4350(3) -0.0951(2) 0.8149(2) 0.0325 1.0000 Uani . . . .
C37 C 0.4034(2) -0.3687(2) 0.79420(19) 0.0252 1.0000 Uani . . . .
C38 C 0.3875(3) -0.4077(2) 0.7226(2) 0.0386 1.0000 Uani . . . .
C39 C 0.4131(3) -0.5226(3) 0.7519(3) 0.0477 1.0000 Uani . . . .
C40 C 0.5207(3) -0.5714(2) 0.7824(2) 0.0399 1.0000 Uani . . . .
C41 C 0.5392(3) -0.5334(2) 0.8523(3) 0.0400 1.0000 Uani . . . .
C42 C 0.5128(2) -0.4182(2) 0.8235(2) 0.0338 1.0000 Uani . . . .
C43 C 0.3170(9) 0.0591(6) 0.3951(5) 0.0601 0.5000 Uani D U 3 2
C44 C 0.2869(8) 0.0387(5) 0.3177(5) 0.0585 0.5000 Uani D U 3 2
C45 C 0.2363(4) 0.1441(3) 0.2580(3) 0.0601 1.0000 Uani D U . .
C46 C 0.2394(10) 0.2178(6) 0.3041(5) 0.0628 0.5000 Uani D U 3 2
C47 C 0.0434(7) 0.1573(9) 0.5827(5) 0.0623 0.5000 Uani D U 4 2
C48 C -0.0462(8) 0.1391(9) 0.5526(6) 0.0613 0.5000 Uani D U 4 2
C49 C -0.0427(9) 0.1792(9) 0.4569(7) 0.0676 0.5000 Uani D U 4 2
C50 C 0.0152(9) 0.2547(9) 0.4470(9) 0.0724 0.5000 Uani D U 4 2
C51 C 0.1995(5) 0.5137(5) 0.4980(5) 0.0422 0.5000 Uani D U 2 1
C52 C 0.2437(6) 0.5747(7) 0.5350(7) 0.0566 0.5000 Uani D U 2 1
C53 C 0.3527(6) 0.5426(6) 0.5061(7) 0.0517 0.5000 Uani D U 2 1
C54 C 0.3745(5) 0.4415(5) 0.4889(6) 0.0513 0.5000 Uani D U 2 1
C55 C 0.4796(6) 0.1505(7) 0.6254(6) 0.0630 0.5000 Uani D U 1 1
C56 C 0.5489(7) 0.1500(9) 0.6907(6) 0.0762 0.5000 Uani D U 1 1
C57 C 0.4606(7) 0.2048(10) 0.7369(8) 0.0668 0.5000 Uani D U 1 1
C58 C 0.3544(7) 0.2475(9) 0.6971(5) 0.0645 0.5000 Uani D U 1 1
C431 C 0.2598(6) 0.0587(5) 0.4082(4) 0.0376 0.5000 Uani D U 3 1
C441 C 0.2159(7) 0.0559(5) 0.3283(3) 0.0491 0.5000 Uani D U 3 1
C461 C 0.2889(7) 0.1934(7) 0.3010(4) 0.0455 0.5000 Uani D U 3 1
C471 C 0.0743(9) 0.1178(9) 0.5749(8) 0.0759 0.5000 Uani D U 4 1
C481 C -0.0144(10) 0.0989(11) 0.5439(8) 0.0910 0.5000 Uani D U 4 1
C491 C -0.0146(10) 0.1403(8) 0.4608(6) 0.0591 0.5000 Uani D U 4 1
C501 C 0.0270(8) 0.2300(7) 0.4382(6) 0.0544 0.5000 Uani D U 4 1
C511 C 0.2604(9) 0.4745(6) 0.5566(6) 0.0668 0.5000 Uani D U 2 2
C521 C 0.2581(10) 0.5830(7) 0.5084(8) 0.0707 0.5000 Uani D U 2 2
C531 C 0.3544(9) 0.5523(8) 0.4586(8) 0.0718 0.5000 Uani D U 2 2
C541 C 0.3283(9) 0.4776(7) 0.4239(6) 0.0692 0.5000 Uani D U 2 2
C551 C 0.4835(6) 0.2216(9) 0.5997(5) 0.0648 0.5000 Uani D U 1 2
C561 C 0.5147(7) 0.2261(9) 0.6850(5) 0.0667 0.5000 Uani D U 1 2
C571 C 0.4377(8) 0.2156(12) 0.7576(6) 0.0701 0.5000 Uani D U 1 2
C581 C 0.3680(8) 0.1907(9) 0.7082(5) 0.0617 0.5000 Uani D U 1 2
P1 P 0.04180(5) 0.64437(5) 0.16713(4) 0.0203 1.0000 Uani . . . .
P2 P 0.36104(5) -0.22701(5) 0.76040(4) 0.0209 1.0000 Uani . . . .
H71 H -0.0157 0.7778 0.0455 0.0317 1.0000 Uiso R . . .
H81 H -0.1603 0.6769 0.1023 0.0431 1.0000 Uiso R . . .
H82 H -0.0843 0.6602 0.0274 0.0433 1.0000 Uiso R . . .
H91 H -0.1577 0.8236 -0.0575 0.0510 1.0000 Uiso R . . .
H92 H -0.2426 0.7708 -0.0280 0.0510 1.0000 Uiso R . . .
H101 H -0.2953 0.9347 -0.0155 0.0568 1.0000 Uiso R . . .
H102 H -0.2999 0.8525 0.0725 0.0572 1.0000 Uiso R . . .
H111 H -0.2260 0.9621 0.0961 0.0592 1.0000 Uiso R . . .
H112 H -0.1452 0.9446 0.0236 0.0591 1.0000 Uiso R . . .
H121 H -0.0722 0.8503 0.1576 0.0435 1.0000 Uiso R . . .
H122 H -0.1548 0.7950 0.1777 0.0431 1.0000 Uiso R . . .
H131 H 0.0556 0.5338 0.0909 0.0330 1.0000 Uiso R . . .
H141 H 0.1717 0.4382 0.2007 0.0401 1.0000 Uiso R . . .
H142 H 0.2477 0.4964 0.1539 0.0401 1.0000 Uiso R . . .
H151 H 0.1782 0.3712 0.0918 0.0461 1.0000 Uiso R . . .
H152 H 0.2897 0.3429 0.1238 0.0459 1.0000 Uiso R . . .
H161 H 0.2809 0.3989 -0.0266 0.0450 1.0000 Uiso R . . .
H162 H 0.3206 0.4690 0.0067 0.0452 1.0000 Uiso R . . .
H171 H 0.1218 0.5139 -0.0468 0.0487 1.0000 Uiso R . . .
H172 H 0.1980 0.5711 -0.0959 0.0491 1.0000 Uiso R . . .
H181 H 0.0849 0.6681 -0.0184 0.0409 1.0000 Uiso R . . .
H182 H 0.1959 0.6384 0.0167 0.0408 1.0000 Uiso R . . .
H191 H 0.2003 0.6525 0.1818 0.0324 1.0000 Uiso R . . .
H201 H 0.0869 0.8509 0.0936 0.0389 1.0000 Uiso R . . .
H202 H 0.1587 0.7726 0.0496 0.0390 1.0000 Uiso R . . .
H211 H 0.2391 0.8835 0.0648 0.0479 1.0000 Uiso R . . .
H212 H 0.2964 0.7722 0.1173 0.0477 1.0000 Uiso R . . .
H221 H 0.2837 0.8741 0.2023 0.0546 1.0000 Uiso R . . .
H222 H 0.1637 0.9154 0.1898 0.0548 1.0000 Uiso R . . .
H231 H 0.2035 0.7913 0.3224 0.0518 1.0000 Uiso R . . .
H232 H 0.2720 0.7155 0.2755 0.0521 1.0000 Uiso R . . .
H241 H 0.0613 0.7904 0.2549 0.0470 1.0000 Uiso R . . .
H242 H 0.1221 0.6763 0.3052 0.0467 1.0000 Uiso R . . .
H251 H 0.2328 -0.2448 0.8592 0.0317 1.0000 Uiso R . . .
H261 H 0.1633 -0.1900 0.6911 0.0440 1.0000 Uiso R . . .
H262 H 0.1912 -0.3003 0.7554 0.0443 1.0000 Uiso R . . .
H271 H 0.0160 -0.2195 0.7424 0.0452 1.0000 Uiso R . . .
H272 H 0.0510 -0.2499 0.8380 0.0450 1.0000 Uiso R . . .
H281 H 0.0037 -0.0530 0.7231 0.0530 1.0000 Uiso R . . .
H282 H -0.0574 -0.0878 0.8062 0.0528 1.0000 Uiso R . . .
H291 H 0.0470 -0.0019 0.8316 0.0610 1.0000 Uiso R . . .
H292 H 0.0759 -0.1146 0.8918 0.0610 1.0000 Uiso R . . .
H301 H 0.1807 -0.0479 0.7422 0.0518 1.0000 Uiso R . . .
H302 H 0.2223 -0.0759 0.8350 0.0522 1.0000 Uiso R . . .
H311 H 0.5008 -0.2428 0.8330 0.0349 1.0000 Uiso R . . .
H321 H 0.4047 -0.3109 0.9459 0.0384 1.0000 Uiso R . . .
H322 H 0.3357 -0.2001 0.9405 0.0376 1.0000 Uiso R . . .
H331 H 0.4567 -0.2531 1.0483 0.0472 1.0000 Uiso R . . .
H332 H 0.5441 -0.2729 0.9823 0.0469 1.0000 Uiso R . . .
H341 H 0.5281 -0.1217 1.0028 0.0538 1.0000 Uiso R . . .
H342 H 0.4130 -0.0806 0.9764 0.0537 1.0000 Uiso R . . .
H351 H 0.5731 -0.1285 0.8661 0.0520 1.0000 Uiso R . . .
H352 H 0.5056 -0.0177 0.8603 0.0519 1.0000 Uiso R . . .
H361 H 0.3682 -0.0522 0.8218 0.0411 1.0000 Uiso R . . .
H362 H 0.4547 -0.0724 0.7553 0.0410 1.0000 Uiso R . . .
H371 H 0.3625 -0.3915 0.8427 0.0330 1.0000 Uiso R . . .
H381 H 0.3182 -0.3783 0.7036 0.0508 1.0000 Uiso R . . .
H382 H 0.4296 -0.3870 0.6745 0.0511 1.0000 Uiso R . . .
H391 H 0.4009 -0.5467 0.7070 0.0590 1.0000 Uiso R . . .
H392 H 0.3708 -0.5405 0.8000 0.0590 1.0000 Uiso R . . .
H401 H 0.5651 -0.5533 0.7357 0.0522 1.0000 Uiso R . . .
H402 H 0.5363 -0.6449 0.8020 0.0519 1.0000 Uiso R . . .
H411 H 0.4973 -0.5534 0.9010 0.0502 1.0000 Uiso R . . .
H412 H 0.6085 -0.5621 0.8693 0.0501 1.0000 Uiso R . . .
H421 H 0.5557 -0.3982 0.7764 0.0430 1.0000 Uiso R . . .
H422 H 0.5231 -0.3955 0.8704 0.0432 1.0000 Uiso R . . .
H431 H 0.2990 0.0147 0.4470 0.0721 0.5000 Uiso R . 3 2
H432 H 0.3884 0.0498 0.3944 0.0721 0.5000 Uiso R . 3 2
H441 H 0.3461 0.0038 0.2920 0.0712 0.5000 Uiso R . 3 2
H442 H 0.2396 0.0006 0.3333 0.0711 0.5000 Uiso R . 3 2
H451 H 0.2754 0.1383 0.2073 0.0720 1.0000 Uiso R . . .
H452 H 0.1666 0.1739 0.2403 0.0721 1.0000 Uiso R . . .
H461 H 0.2927 0.2476 0.2807 0.0721 0.5000 Uiso R . 3 2
H462 H 0.1748 0.2700 0.2995 0.0722 0.5000 Uiso R . 3 2
H471 H 0.0212 0.2010 0.6189 0.0753 0.5000 Uiso R . 4 2
H472 H 0.0886 0.0922 0.6146 0.0754 0.5000 Uiso R . 4 2
H481 H -0.1080 0.1788 0.5740 0.0751 0.5000 Uiso R . 4 2
H482 H -0.0429 0.0678 0.5729 0.0753 0.5000 Uiso R . 4 2
H491 H -0.0065 0.1272 0.4307 0.0820 0.5000 Uiso R . 4 2
H492 H -0.1097 0.2128 0.4331 0.0822 0.5000 Uiso R . 4 2
H501 H -0.0276 0.3100 0.4670 0.0860 0.5000 Uiso R . 4 2
H502 H 0.0386 0.2798 0.3889 0.0861 0.5000 Uiso R . 4 2
H511 H 0.1451 0.4965 0.5319 0.0548 0.5000 Uiso R . 2 1
H512 H 0.1763 0.5509 0.4410 0.0547 0.5000 Uiso R . 2 1
H521 H 0.2386 0.5557 0.5974 0.0661 0.5000 Uiso R . 2 1
H522 H 0.2112 0.6479 0.5101 0.0660 0.5000 Uiso R . 2 1
H531 H 0.3964 0.5365 0.5502 0.0610 0.5000 Uiso R . 2 1
H532 H 0.3615 0.5923 0.4543 0.0611 0.5000 Uiso R . 2 1
H541 H 0.4202 0.3895 0.5317 0.0620 0.5000 Uiso R . 2 1
H542 H 0.4040 0.4448 0.4333 0.0621 0.5000 Uiso R . 2 1
H551 H 0.5104 0.1596 0.5701 0.0741 0.5000 Uiso R . 1 1
H552 H 0.4703 0.0846 0.6451 0.0740 0.5000 Uiso R . 1 1
H561 H 0.5843 0.0832 0.7269 0.0861 0.5000 Uiso R . 1 1
H562 H 0.5959 0.1873 0.6651 0.0862 0.5000 Uiso R . 1 1
H571 H 0.4568 0.1590 0.7928 0.0794 0.5000 Uiso R . 1 1
H572 H 0.4793 0.2614 0.7411 0.0792 0.5000 Uiso R . 1 1
H581 H 0.3075 0.2164 0.7318 0.0761 0.5000 Uiso R . 1 1
H582 H 0.3275 0.3201 0.6848 0.0758 0.5000 Uiso R . 1 1
H4311 H 0.2150 0.0448 0.4556 0.0500 0.5000 Uiso R . 3 1
H4312 H 0.3258 0.0100 0.4222 0.0503 0.5000 Uiso R . 3 1
H4411 H 0.2484 -0.0069 0.3164 0.0612 0.5000 Uiso R . 3 1
H4412 H 0.1446 0.0659 0.3336 0.0610 0.5000 Uiso R . 3 1
H4611 H 0.3613 0.1682 0.2952 0.0609 0.5000 Uiso R . 3 1
H4612 H 0.2673 0.2667 0.2777 0.0612 0.5000 Uiso R . 3 1
H4711 H 0.0625 0.1275 0.6313 0.0922 0.5000 Uiso R . 4 1
H4712 H 0.1334 0.0598 0.5768 0.0922 0.5000 Uiso R . 4 1
H4811 H -0.0765 0.1275 0.5714 0.1074 0.5000 Uiso R . 4 1
H4812 H -0.0011 0.0262 0.5566 0.1071 0.5000 Uiso R . 4 1
H4911 H -0.0830 0.1628 0.4404 0.0731 0.5000 Uiso R . 4 1
H4912 H 0.0264 0.0917 0.4338 0.0731 0.5000 Uiso R . 4 1
H5011 H 0.0654 0.2352 0.3853 0.0660 0.5000 Uiso R . 4 1
H5012 H -0.0287 0.2918 0.4322 0.0665 0.5000 Uiso R . 4 1
H5111 H 0.3078 0.4428 0.6043 0.0822 0.5000 Uiso R . 2 2
H5112 H 0.1924 0.4779 0.5774 0.0821 0.5000 Uiso R . 2 2
H5211 H 0.2631 0.6224 0.5448 0.0884 0.5000 Uiso R . 2 2
H5212 H 0.2021 0.6216 0.4685 0.0882 0.5000 Uiso R . 2 2
H5311 H 0.4112 0.5184 0.4971 0.0841 0.5000 Uiso R . 2 2
H5312 H 0.3676 0.6074 0.4139 0.0841 0.5000 Uiso R . 2 2
H5411 H 0.3869 0.4323 0.4051 0.0812 0.5000 Uiso R . 2 2
H5412 H 0.2810 0.5153 0.3770 0.0810 0.5000 Uiso R . 2 2
H5511 H 0.5224 0.1579 0.5909 0.0751 0.5000 Uiso R . 1 2
H5512 H 0.4894 0.2775 0.5512 0.0750 0.5000 Uiso R . 1 2
H5611 H 0.5784 0.1762 0.7038 0.0775 0.5000 Uiso R . 1 2
H5612 H 0.5222 0.2919 0.6733 0.0768 0.5000 Uiso R . 1 2
H5711 H 0.4675 0.1605 0.8077 0.0803 0.5000 Uiso R . 1 2
H5712 H 0.4049 0.2765 0.7740 0.0802 0.5000 Uiso R . 1 2
H5811 H 0.3829 0.1179 0.7251 0.0741 0.5000 Uiso R . 1 2
H5812 H 0.2993 0.2218 0.7221 0.0741 0.5000 Uiso R . 1 2

loop_
_atom_site_aniso_label
_atom_site_aniso_U_11
_atom_site_aniso_U_22
_atom_site_aniso_U_33
_atom_site_aniso_U_23
_atom_site_aniso_U_13
_atom_site_aniso_U_12
Eu1 0.02174(8) 0.02026(8) 0.01911(9) -0.00492(6) 0.00009(5) -0.00419(6)
Co1 0.0232(2) 0.0217(2) 0.0185(2) -0.00609(16) 0.00074(16) -0.00657(17)
Co2 0.0253(2) 0.0215(2) 0.0230(2) -0.00433(17) 0.00380(17) -0.00903(17)
O1 0.0530(16) 0.0484(15) 0.0483(15) -0.0293(13) 0.0223(12) -0.0152(13)
O2 0.0481(15) 0.0366(13) 0.0372(13) -0.0020(11) -0.0118(11) -0.0032(11)
O3 0.080(2) 0.091(2) 0.0610(19) -0.0270(18) 0.0022(17) -0.063(2)
O4 0.0682(18) 0.0240(12) 0.0414(14) -0.0029(10) -0.0173(12) -0.0106(12)
O5 0.0353(14) 0.0686(19) 0.0566(17) -0.0276(15) 0.0133(12) -0.0115(13)
O6 0.072(2) 0.071(2) 0.0492(16) -0.0189(15) -0.0069(15) -0.0414(17)
O7 0.0559(14) 0.0370(11) 0.0298(11) -0.0134(9) -0.0011(10) -0.0083(10)
O8 0.0436(14) 0.0632(16) 0.0501(14) -0.0154(12) -0.0017(11) -0.0268(12)
O9 0.0523(14) 0.0333(11) 0.0495(13) -0.0077(10) 0.0018(11) -0.0211(10)
O10 0.0477(14) 0.0492(14) 0.0459(13) -0.0042(11) -0.0175(11) -0.0180(11)
C1 0.0346(17) 0.0333(16) 0.0275(15) -0.0088(13) 0.0048(13) -0.0139(13)
C2 0.0331(16) 0.0280(15) 0.0262(15) -0.0055(12) -0.0003(12) -0.0096(13)
C3 0.0400(19) 0.0457(19) 0.0292(16) -0.0113(14) 0.0044(14) -0.0205(16)
C4 0.0393(17) 0.0295(16) 0.0237(14) -0.0038(12) -0.0037(12) -0.0123(13)
C5 0.0356(18) 0.0405(18) 0.0336(17) -0.0114(14) 0.0108(14) -0.0172(15)
C6 0.0414(19) 0.0380(18) 0.0320(17) -0.0085(14) 0.0055(14) -0.0204(15)
C7 0.0253(14) 0.0215(13) 0.0240(13) -0.0081(11) -0.0030(11) -0.0036(11)
C8 0.0350(17) 0.0244(15) 0.0371(17) -0.0120(13) -0.0111(13) -0.0033(13)
C9 0.0379(18) 0.0343(17) 0.0436(19) -0.0145(15) -0.0201(15) -0.0021(14)
C10 0.0367(19) 0.0365(18) 0.058(2) -0.0200(17) -0.0223(17) 0.0070(15)
C11 0.045(2) 0.0292(17) 0.065(2) -0.0259(17) -0.0231(18) 0.0081(15)
C12 0.0318(16) 0.0325(16) 0.0382(17) -0.0196(14) -0.0087(13) 0.0008(13)
C13 0.0242(14) 0.0232(13) 0.0232(14) -0.0091(11) -0.0010(11) -0.0027(11)
C14 0.0329(16) 0.0275(15) 0.0261(15) -0.0084(12) -0.0005(12) 0.0017(13)
C15 0.0423(19) 0.0238(15) 0.0305(16) -0.0089(12) 0.0008(14) 0.0007(13)
C16 0.0361(17) 0.0330(17) 0.0334(17) -0.0159(14) 0.0063(13) -0.0027(14)
C17 0.046(2) 0.0336(17) 0.0250(15) -0.0123(13) 0.0044(14) -0.0045(15)
C18 0.0409(18) 0.0277(15) 0.0215(14) -0.0058(12) 0.0042(12) -0.0064(13)
C19 0.0255(14) 0.0249(14) 0.0261(14) -0.0072(11) -0.0032(11) -0.0061(11)
C20 0.0351(17) 0.0258(15) 0.0309(16) -0.0059(12) -0.0022(13) -0.0107(13)
C21 0.0343(17) 0.0306(16) 0.0453(19) -0.0059(14) -0.0008(14) -0.0118(14)
C22 0.0389(19) 0.0396(19) 0.058(2) -0.0193(17) -0.0072(16) -0.0176(16)
C23 0.0389(19) 0.051(2) 0.044(2) -0.0205(17) -0.0064(15) -0.0182(17)
C24 0.0367(18) 0.0416(18) 0.0291(16) -0.0159(14) -0.0003(13) -0.0153(15)
C25 0.0226(14) 0.0230(13) 0.0248(13) -0.0054(11) 0.0004(11) -0.0055(11)
C26 0.0284(16) 0.0409(18) 0.0388(18) -0.0192(15) 0.0004(13) -0.0115(14)
C27 0.0243(15) 0.0409(18) 0.0387(17) -0.0130(14) -0.0020(13) -0.0101(13)
C28 0.0201(15) 0.0380(18) 0.052(2) -0.0096(16) -0.0022(14) -0.0049(13)
C29 0.0281(18) 0.049(2) 0.082(3) -0.040(2) 0.0039(18) -0.0060(16)
C30 0.0240(16) 0.0321(17) 0.075(3) -0.0283(17) 0.0040(16) -0.0074(13)
C31 0.0262(14) 0.0262(15) 0.0268(14) -0.0048(11) 0.0003(11) -0.0106(12)
C32 0.0306(16) 0.0301(15) 0.0277(15) -0.0077(12) 0.0008(12) -0.0121(13)
C33 0.0338(17) 0.0402(18) 0.0341(17) -0.0094(14) -0.0036(13) -0.0117(14)
C34 0.0368(18) 0.0430(19) 0.047(2) -0.0208(16) -0.0077(15) -0.0109(15)
C35 0.0412(19) 0.0371(18) 0.049(2) -0.0107(16) -0.0054(16) -0.0216(16)
C36 0.0329(17) 0.0270(16) 0.0382(17) -0.0076(13) -0.0002(13) -0.0122(13)
C37 0.0238(14) 0.0191(13) 0.0309(15) -0.0053(11) 0.0006(11) -0.0063(11)
C38 0.0422(19) 0.0236(15) 0.049(2) -0.0127(14) -0.0118(16) -0.0039(14)
C39 0.052(2) 0.0275(17) 0.066(3) -0.0181(17) -0.0183(19) -0.0050(16)
C40 0.047(2) 0.0206(15) 0.046(2) -0.0092(14) 0.0008(16) -0.0044(14)
C41 0.0355(18) 0.0252(16) 0.053(2) -0.0084(15) -0.0103(16) -0.0007(14)
C42 0.0248(15) 0.0249(15) 0.049(2) -0.0110(14) -0.0056(14) -0.0028(12)
C43 0.081(4) 0.048(3) 0.045(3) -0.017(3) -0.007(3) -0.007(3)
C44 0.081(4) 0.054(3) 0.044(3) -0.022(3) -0.005(3) -0.016(3)
C45 0.067(2) 0.071(2) 0.0411(17) -0.0186(16) -0.0061(17) -0.0158(19)
C46 0.077(4) 0.059(3) 0.043(3) -0.012(3) -0.010(3) -0.008(3)
C47 0.054(4) 0.075(4) 0.055(3) -0.015(3) 0.002(3) -0.021(3)
C48 0.061(4) 0.065(4) 0.059(3) -0.017(3) 0.002(3) -0.023(3)
C49 0.048(5) 0.085(6) 0.072(5) -0.023(4) -0.012(4) -0.021(4)
C50 0.057(4) 0.081(5) 0.071(4) -0.013(4) -0.008(3) -0.018(4)
C51 0.049(3) 0.029(2) 0.054(3) -0.012(2) 0.001(3) -0.020(2)
C52 0.060(4) 0.044(3) 0.067(4) -0.013(3) 0.004(3) -0.023(3)
C53 0.053(3) 0.042(3) 0.073(4) -0.021(3) -0.002(3) -0.028(3)
C54 0.054(3) 0.037(3) 0.067(3) -0.011(3) 0.006(3) -0.026(2)
C55 0.054(3) 0.064(3) 0.059(3) 0.011(3) -0.025(3) -0.022(3)
C56 0.077(4) 0.073(4) 0.069(4) 0.005(3) -0.029(3) -0.028(3)
C57 0.092(4) 0.065(4) 0.052(4) -0.014(3) -0.034(4) -0.029(4)
C58 0.079(4) 0.065(3) 0.052(3) -0.011(3) -0.025(3) -0.025(3)
C431 0.046(3) 0.037(3) 0.032(3) -0.015(2) -0.006(2) -0.008(2)
C441 0.060(3) 0.053(3) 0.040(3) -0.022(2) -0.010(3) -0.014(3)
C461 0.053(3) 0.049(3) 0.030(3) -0.015(2) 0.005(3) -0.008(3)
C471 0.062(4) 0.077(4) 0.080(4) -0.011(4) 0.003(4) -0.022(4)
C481 0.074(5) 0.089(6) 0.093(6) -0.010(5) 0.005(5) -0.021(5)
C491 0.062(4) 0.061(4) 0.058(4) -0.016(3) -0.006(3) -0.024(3)
C501 0.062(4) 0.050(3) 0.047(3) -0.018(3) 0.000(3) -0.009(3)
C511 0.079(4) 0.054(3) 0.067(4) -0.014(3) 0.010(3) -0.027(3)
C521 0.083(4) 0.061(4) 0.072(4) -0.016(4) 0.008(4) -0.033(3)
C531 0.079(4) 0.060(4) 0.082(4) -0.012(4) 0.006(4) -0.038(3)
C541 0.075(4) 0.055(3) 0.075(4) -0.011(3) 0.011(3) -0.027(3)
C551 0.055(3) 0.076(4) 0.064(3) -0.018(3) -0.025(3) -0.015(3)
C561 0.061(4) 0.077(4) 0.069(4) -0.030(3) -0.035(3) -0.012(3)
C571 0.079(4) 0.069(4) 0.063(4) -0.017(4) -0.028(3) -0.016(4)
C581 0.068(3) 0.063(3) 0.053(3) -0.006(3) -0.025(3) -0.021(3)
P1 0.0223(3) 0.0185(3) 0.0184(3) -0.0051(2) -0.0013(2) -0.0038(3)
P2 0.0201(3) 0.0181(3) 0.0231(3) -0.0046(3) 0.0018(3) -0.0059(3)

loop_
_atom_type_symbol
_atom_type_scat_dispersion_real
_atom_type_scat_dispersion_imag
_atom_type_scat_Cromer_Mann_a1
_atom_type_scat_Cromer_Mann_b1
_atom_type_scat_Cromer_Mann_a2
_atom_type_scat_Cromer_Mann_b2
_atom_type_scat_Cromer_Mann_a3
_atom_type_scat_Cromer_Mann_b3
_atom_type_scat_Cromer_Mann_a4
_atom_type_scat_Cromer_Mann_b4
_atom_type_scat_Cromer_Mann_c
_atom_type_scat_source
Eu -8.9294 11.1857 24.6274 2.3879 19.0886 0.1942 13.7603 13.7546 2.9227 123.1740 2.5745 'International Tables Vol C 4.2.6.8 and 6.1.1.4'
Co -2.3653 3.6143 12.2841 4.2791 7.3409 0.2784 4.0034 13.5359 2.3488 71.1692 1.0118 'International Tables Vol C 4.2.6.8 and 6.1.1.4'
C 0.0181 0.0091 2.3100 20.8439 1.0200 10.2075 1.5886 0.5687 0.8650 51.6512 0.2156 'International Tables Vol C 4.2.6.8 and 6.1.1.4'
O 0.0492 0.0322 3.0485 13.2771 2.2868 5.7011 1.5463 0.3239 0.8670 32.9089 0.2508 'International Tables Vol C 4.2.6.8 and 6.1.1.4'
P 0.2955 0.4335 6.4345 1.9067 4.1791 27.1570 1.7800 0.5260 1.4908 68.1645 1.1149 'International Tables Vol C 4.2.6.8 and 6.1.1.4'
H 0.0000 0.0000 0.4930 10.5109 0.3229 26.1257 0.1402 3.1424 0.0408 57.7998 0.0030 'International Tables Vol C 4.2.6.8 and 6.1.1.4'

loop_
_geom_angle_atom_site_label_1
_geom_angle_site_symmetry_1
_geom_angle_atom_site_label_2
_geom_angle_atom_site_label_3
_geom_angle_site_symmetry_3
_geom_angle
_geom_angle_publ_flag
O1 2_566 Eu1 O5 2_656 151.65(10) yes
O1 2_566 Eu1 O2 . 93.70(9) yes
O5 2_656 Eu1 O2 . 90.94(10) yes
O1 2_566 Eu1 O4 . 93.38(9) yes
O5 2_656 Eu1 O4 . 95.99(10) yes
O2 . Eu1 O4 . 151.00(9) yes
O1 2_566 Eu1 O7 . 140.27(9) yes
O5 2_656 Eu1 O7 . 68.05(9) yes
O2 . Eu1 O7 . 79.49(8) yes
O4 . Eu1 O7 . 77.14(8) yes
O1 2_566 Eu1 O8 . 69.60(9) yes
O5 2_656 Eu1 O8 . 138.58(9) yes
O2 . Eu1 O8 . 77.92(9) yes
O4 . Eu1 O8 . 78.32(9) yes
O7 . Eu1 O8 . 70.70(9) yes
O1 2_566 Eu1 O9 . 78.11(9) yes
O5 2_656 Eu1 O9 . 77.38(9) yes
O2 . Eu1 O9 . 69.62(9) yes
O4 . Eu1 O9 . 139.38(8) yes
O7 . Eu1 O9 . 132.73(8) yes
O1 2_566 Eu1 O10 . 78.60(10) yes
O5 2_656 Eu1 O10 . 79.86(9) yes
O2 . Eu1 O10 . 139.76(9) yes
O4 . Eu1 O10 . 69.24(8) yes
O7 . Eu1 O10 . 130.18(9) yes
O8 . Eu1 O9 . 132.02(9) yes
O8 . Eu1 O10 . 132.58(9) yes
O9 . Eu1 O10 . 70.14(9) yes
C1 . Co1 C2 . 114.82(15) yes
C1 . Co1 C3 . 108.51(16) yes
C2 . Co1 C3 . 108.10(17) yes
C1 . Co1 P1 . 109.52(11) yes
C2 . Co1 P1 . 109.25(11) yes
C3 . Co1 P1 . 106.28(11) yes
C4 . Co2 C5 . 119.20(16) yes
C4 . Co2 C6 . 108.06(16) yes
C5 . Co2 C6 . 104.66(17) yes
C4 . Co2 P2 . 108.41(11) yes
C5 . Co2 P2 . 105.33(12) yes
C6 . Co2 P2 . 111.09(11) yes
Eu1 2_566 O1 C1 . 160.0(3) yes
Eu1 . O2 C2 . 165.7(2) yes
Eu1 . O4 C4 . 161.0(2) yes
Eu1 2_656 O5 C5 . 152.9(3) yes
Eu1 . O7 C431 . 125.6(3) yes
Eu1 . O7 C461 . 126.5(3) yes
C431 . O7 C461 . 107.0(4) yes
Eu1 . O7 C43 . 127.8(3) yes
Eu1 . O7 C46 . 119.2(3) yes
C43 . O7 C46 . 109.6(5) yes
Eu1 . O8 C471 . 123.3(5) yes
Eu1 . O8 C501 . 124.1(5) yes
C471 . O8 C501 . 108.9(7) yes
Eu1 . O8 C47 . 128.6(4) yes
Eu1 . O8 C50 . 121.9(5) yes
C47 . O8 C50 . 105.0(7) yes
Eu1 . O9 C51 . 123.7(3) yes
Eu1 . O9 C54 . 126.7(3) yes
C51 . O9 C54 . 109.7(4) yes
Eu1 . O9 C511 . 129.3(4) yes
Eu1 . O9 C541 . 123.1(4) yes
C511 . O9 C541 . 107.6(5) yes
Eu1 . O10 C55 . 123.0(4) yes
Eu1 . O10 C58 . 123.7(4) yes
C55 . O10 C58 . 110.4(5) yes
Eu1 . O10 C551 . 123.6(3) yes
Eu1 . O10 C581 . 126.4(4) yes
C551 . O10 C581 . 109.6(5) yes
O1 . C1 Co1 . 175.1(3) yes
O2 . C2 Co1 . 175.8(3) yes
O3 . C3 Co1 . 175.6(3) yes
O4 . C4 Co2 . 175.0(3) yes
O5 . C5 Co2 . 173.8(3) yes
O6 . C6 Co2 . 172.8(3) yes
C8 . C7 C12 . 109.0(2) yes
C8 . C7 P1 . 113.6(2) yes
C12 . C7 P1 . 111.8(2) yes
C8 . C7 H71 . 107.4 no
C12 . C7 H71 . 108.1 no
P1 . C7 H71 . 106.7 no
C7 . C8 C9 . 111.1(3) yes
C7 . C8 H81 . 108.0 no
C9 . C8 H81 . 110.0 no
C7 . C8 H82 . 109.6 no
C9 . C8 H82 . 108.8 no
H81 . C8 H82 . 109.3 no
C8 . C9 C10 . 111.7(3) yes
C8 . C9 H91 . 108.7 no
C10 . C9 H91 . 109.8 no
C8 . C9 H92 . 108.9 no
C10 . C9 H92 . 108.3 no
H91 . C9 H92 . 109.4 no
C9 . C10 C11 . 110.6(3) yes
C9 . C10 H101 . 108.5 no
C11 . C10 H101 . 109.4 no
C9 . C10 H102 . 109.1 no
C11 . C10 H102 . 109.9 no
H101 . C10 H102 . 109.4 no
C10 . C11 C12 . 111.5(3) yes
C10 . C11 H111 . 108.5 no
C12 . C11 H111 . 109.1 no
C10 . C11 H112 . 109.3 no
C12 . C11 H112 . 108.2 no
H111 . C11 H112 . 110.2 no
C7 . C12 C11 . 110.8(3) yes
C7 . C12 H121 . 110.7 no
C11 . C12 H121 . 110.2 no
C7 . C12 H122 . 107.5 no
C11 . C12 H122 . 108.5 no
H121 . C12 H122 . 109.1 no
C14 . C13 C18 . 108.9(2) yes
C14 . C13 P1 . 112.7(2) yes
C18 . C13 P1 . 117.8(2) yes
C14 . C13 H131 . 105.9 no
C18 . C13 H131 . 106.6 no
P1 . C13 H131 . 104.0 no
C13 . C14 C15 . 111.1(3) yes
C13 . C14 H141 . 109.7 no
C15 . C14 H141 . 108.5 no
C13 . C14 H142 . 109.5 no
C15 . C14 H142 . 109.1 no
H141 . C14 H142 . 108.9 no
C14 . C15 C16 . 111.9(3) yes
C14 . C15 H151 . 106.9 no
C16 . C15 H151 . 109.2 no
C14 . C15 H152 . 109.8 no
C16 . C15 H152 . 109.7 no
H151 . C15 H152 . 109.2 no
C15 . C16 C17 . 110.9(3) yes
C15 . C16 H161 . 108.9 no
C17 . C16 H161 . 109.4 no
C15 . C16 H162 . 109.9 no
C17 . C16 H162 . 109.7 no
H161 . C16 H162 . 108.0 no
C16 . C17 C18 . 110.4(3) yes
C16 . C17 H171 . 108.6 no
C18 . C17 H171 . 109.4 no
C16 . C17 H172 . 110.0 no
C18 . C17 H172 . 109.0 no
H171 . C17 H172 . 109.3 no
C17 . C18 C13 . 110.7(3) yes
C17 . C18 H181 . 108.2 no
C13 . C18 H181 . 108.8 no
C17 . C18 H182 . 109.8 no
C13 . C18 H182 . 110.0 no
H181 . C18 H182 . 109.2 no
C20 . C19 C24 . 109.5(3) yes
C20 . C19 P1 . 117.5(2) yes
C24 . C19 P1 . 112.4(2) yes
C20 . C19 H191 . 106.2 no
C24 . C19 H191 . 106.3 no
P1 . C19 H191 . 104.0 no
C19 . C20 C21 . 111.2(3) yes
C19 . C20 H201 . 109.9 no
C21 . C20 H201 . 108.4 no
C19 . C20 H202 . 108.6 no
C21 . C20 H202 . 109.5 no
H201 . C20 H202 . 109.2 no
C20 . C21 C22 . 111.3(3) yes
C20 . C21 H211 . 108.5 no
C22 . C21 H211 . 110.6 no
C20 . C21 H212 . 108.6 no
C22 . C21 H212 . 108.7 no
H211 . C21 H212 . 109.2 no
C21 . C22 C23 . 110.5(3) yes
C21 . C22 H221 . 108.2 no
C23 . C22 H221 . 109.9 no
C21 . C22 H222 . 108.6 no
C23 . C22 H222 . 109.1 no
H221 . C22 H222 . 110.5 no
C22 . C23 C24 . 111.5(3) yes
C22 . C23 H231 . 109.7 no
C24 . C23 H231 . 111.4 no
C22 . C23 H232 . 107.6 no
C24 . C23 H232 . 107.4 no
H231 . C23 H232 . 109.2 no
C23 . C24 C19 . 111.3(3) yes
C23 . C24 H241 . 109.2 no
C19 . C24 H241 . 109.0 no
C23 . C24 H242 . 109.9 no
C19 . C24 H242 . 107.1 no
H241 . C24 H242 . 110.3 no
C26 . C25 C30 . 109.9(3) yes
C26 . C25 P2 . 111.7(2) yes
C30 . C25 P2 . 112.2(2) yes
C26 . C25 H251 . 108.1 no
C30 . C25 H251 . 108.5 no
P2 . C25 H251 . 106.3 no
C25 . C26 C27 . 112.7(3) yes
C25 . C26 H261 . 109.1 no
C27 . C26 H261 . 107.4 no
C25 . C26 H262 . 109.0 no
C27 . C26 H262 . 109.5 no
H261 . C26 H262 . 109.1 no
C26 . C27 C28 . 112.1(3) yes
C26 . C27 H271 . 107.8 no
C28 . C27 H271 . 109.3 no
C26 . C27 H272 . 109.8 no
C28 . C27 H272 . 108.3 no
H271 . C27 H272 . 109.5 no
C27 . C28 C29 . 110.1(3) yes
C27 . C28 H281 . 109.7 no
C29 . C28 H281 . 110.1 no
C27 . C28 H282 . 109.9 no
C29 . C28 H282 . 108.6 no
H281 . C28 H282 . 108.4 no
C28 . C29 C30 . 111.0(3) yes
C28 . C29 H291 . 109.5 no
C30 . C29 H291 . 109.3 no
C28 . C29 H292 . 108.7 no
C30 . C29 H292 . 109.1 no
H291 . C29 H292 . 109.3 no
C25 . C30 C29 . 111.3(3) yes
C25 . C30 H301 . 109.4 no
C29 . C30 H301 . 108.1 no
C25 . C30 H302 . 109.6 no
C29 . C30 H302 . 108.9 no
H301 . C30 H302 . 109.6 no
C32 . C31 C36 . 111.0(3) yes
C32 . C31 P2 . 115.6(2) yes
C36 . C31 P2 . 115.1(2) yes
C32 . C31 H311 . 105.2 no
C36 . C31 H311 . 104.4 no
P2 . C31 H311 . 104.0 no
C31 . C32 C33 . 110.4(3) yes
C31 . C32 H321 . 109.9 no
C33 . C32 H321 . 109.9 no
C31 . C32 H322 . 108.6 no
C33 . C32 H322 . 109.4 no
H321 . C32 H322 . 108.6 no
C32 . C33 C34 . 111.3(3) yes
C32 . C33 H331 . 109.4 no
C34 . C33 H331 . 109.5 no
C32 . C33 H332 . 110.1 no
C34 . C33 H332 . 107.7 no
H331 . C33 H332 . 108.9 no
C33 . C34 C35 . 110.4(3) yes
C33 . C34 H341 . 108.5 no
C35 . C34 H341 . 109.9 no
C33 . C34 H342 . 109.4 no
C35 . C34 H342 . 108.8 no
H341 . C34 H342 . 109.8 no
C34 . C35 C36 . 111.9(3) yes
C34 . C35 H351 . 108.0 no
C36 . C35 H351 . 107.8 no
C34 . C35 H352 . 109.7 no
C36 . C35 H352 . 109.5 no
H351 . C35 H352 . 110.0 no
C35 . C36 C31 . 111.0(3) yes
C35 . C36 H361 . 108.4 no
C31 . C36 H361 . 107.8 no
C35 . C36 H362 . 111.1 no
C31 . C36 H362 . 110.3 no
H361 . C36 H362 . 108.2 no
C38 . C37 C42 . 108.4(3) yes
C38 . C37 P2 . 110.9(2) yes
C42 . C37 P2 . 114.8(2) yes
C38 . C37 H371 . 108.5 no
C42 . C37 H371 . 106.5 no
P2 . C37 H371 . 107.6 no
C37 . C38 C39 . 111.3(3) yes
C37 . C38 H381 . 109.9 no
C39 . C38 H381 . 108.9 no
C37 . C38 H382 . 109.1 no
C39 . C38 H382 . 109.7 no
H381 . C38 H382 . 107.8 no
C38 . C39 C40 . 110.6(3) yes
C38 . C39 H391 . 111.1 no
C40 . C39 H391 . 110.8 no
C38 . C39 H392 . 107.5 no
C40 . C39 H392 . 107.2 no
H391 . C39 H392 . 109.6 no
C39 . C40 C41 . 110.5(3) yes
C39 . C40 H401 . 109.2 no
C41 . C40 H401 . 107.5 no
C39 . C40 H402 . 110.2 no
C41 . C40 H402 . 110.7 no
H401 . C40 H402 . 108.7 no
C40 . C41 C42 . 111.5(3) yes
C40 . C41 H411 . 108.9 no
C42 . C41 H411 . 108.4 no
C40 . C41 H412 . 110.0 no
C42 . C41 H412 . 108.8 no
H411 . C41 H412 . 109.1 no
C41 . C42 C37 . 110.9(3) yes
C41 . C42 H421 . 108.8 no
C37 . C42 H421 . 108.7 no
C41 . C42 H422 . 109.8 no
C37 . C42 H422 . 109.0 no
H421 . C42 H422 . 109.7 no
O7 . C43 C44 . 106.9(6) yes
O7 . C43 H431 . 108.6 no
C44 . C43 H431 . 110.2 no
O7 . C43 H432 . 110.6 no
C44 . C43 H432 . 110.3 no
H431 . C43 H432 . 110.2 no
C43 . C44 C45 . 103.9(5) yes
C43 . C44 H441 . 109.6 no
C45 . C44 H441 . 111.1 no
C43 . C44 H442 . 111.0 no
C45 . C44 H442 . 110.0 no
H441 . C44 H442 . 111.1 no
C441 . C45 C461 . 106.2(4) yes
C441 . C45 H451 . 124.9 no
C461 . C45 H451 . 104.7 no
C441 . C45 H452 . 93.4 no
C461 . C45 H452 . 122.4 no
H451 . C45 H452 . 106.6 no
C44 . C45 C46 . 106.1(5) yes
C44 . C45 H451 . 98.7 no
C46 . C45 H451 . 122.3 no
C44 . C45 H452 . 128.1 no
C46 . C45 H452 . 97.5 no
H451 . C45 H452 . 106.6 no
C45 . C46 O7 . 105.9(5) yes
C45 . C46 H461 . 109.8 no
O7 . C46 H461 . 109.5 no
C45 . C46 H462 . 110.6 no
O7 . C46 H462 . 110.4 no
H461 . C46 H462 . 110.5 no
O8 . C47 C48 . 108.2(7) yes
O8 . C47 H471 . 109.7 no
C48 . C47 H471 . 110.4 no
O8 . C47 H472 . 110.6 no
C48 . C47 H472 . 108.3 no
H471 . C47 H472 . 109.8 no
C47 . C48 C49 . 104.1(8) yes
C47 . C48 H481 . 108.6 no
C49 . C48 H481 . 109.9 no
C47 . C48 H482 . 112.2 no
C49 . C48 H482 . 112.9 no
H481 . C48 H482 . 109.0 no
C48 . C49 C50 . 100.4(9) yes
C48 . C49 H491 . 112.7 no
C50 . C49 H491 . 110.9 no
C48 . C49 H492 . 111.0 no
C50 . C49 H492 . 111.3 no
H491 . C49 H492 . 110.2 no
C49 . C50 O8 . 103.6(8) yes
C49 . C50 H501 . 108.0 no
O8 . C50 H501 . 103.4 no
C49 . C50 H502 . 113.9 no
O8 . C50 H502 . 115.9 no
H501 . C50 H502 . 111.0 no
O9 . C51 C52 . 106.9(6) yes
O9 . C51 H511 . 110.4 no
C52 . C51 H511 . 111.3 no
O9 . C51 H512 . 108.4 no
C52 . C51 H512 . 110.5 no
H511 . C51 H512 . 109.3 no
C51 . C52 C53 . 100.3(6) yes
C51 . C52 H521 . 111.7 no
C53 . C52 H521 . 111.6 no
C51 . C52 H522 . 111.2 no
C53 . C52 H522 . 111.5 no
H521 . C52 H522 . 110.2 no
C52 . C53 C54 . 108.6(6) yes
C52 . C53 H531 . 109.2 no
C54 . C53 H531 . 110.4 no
C52 . C53 H532 . 109.0 no
C54 . C53 H532 . 109.1 no
H531 . C53 H532 . 110.6 no
C53 . C54 O9 . 105.7(5) yes
C53 . C54 H541 . 109.4 no
O9 . C54 H541 . 109.5 no
C53 . C54 H542 . 110.3 no
O9 . C54 H542 . 112.2 no
H541 . C54 H542 . 109.6 no
O10 . C55 C56 . 115.7(7) yes
O10 . C55 H551 . 109.3 no
C56 . C55 H551 . 110.9 no
O10 . C55 H552 . 106.4 no
C56 . C55 H552 . 105.0 no
H551 . C55 H552 . 109.3 no
C55 . C56 C57 . 92.0(7) yes
C55 . C56 H561 . 114.2 no
C57 . C56 H561 . 111.8 no
C55 . C56 H562 . 112.5 no
C57 . C56 H562 . 114.9 no
H561 . C56 H562 . 110.5 no
C56 . C57 C58 . 119.8(8) yes
C56 . C57 H571 . 107.5 no
C58 . C57 H571 . 107.5 no
C56 . C57 H572 . 104.2 no
C58 . C57 H572 . 107.3 no
H571 . C57 H572 . 110.5 no
C57 . C58 O10 . 97.7(7) yes
C57 . C58 H581 . 112.6 no
O10 . C58 H581 . 114.6 no
C57 . C58 H582 . 112.5 no
O10 . C58 H582 . 109.7 no
H581 . C58 H582 . 109.4 no
O7 . C431 C441 . 105.4(5) yes
O7 . C431 H4311 . 108.7 no
C441 . C431 H4311 . 109.1 no
O7 . C431 H4312 . 112.2 no
C441 . C431 H4312 . 112.2 no
H4311 . C431 H4312 . 109.0 no
C45 . C441 C431 . 103.9(5) yes
C45 . C441 H4411 . 111.1 no
C431 . C441 H4411 . 111.2 no
C45 . C441 H4412 . 109.9 no
C431 . C441 H4412 . 111.4 no
H4411 . C441 H4412 . 109.3 no
C45 . C461 O7 . 103.3(4) yes
C45 . C461 H4611 . 110.5 no
O7 . C461 H4611 . 109.6 no
C45 . C461 H4612 . 112.3 no
O7 . C461 H4612 . 112.2 no
H4611 . C461 H4612 . 108.9 no
O8 . C471 C481 . 106.5(8) yes
O8 . C471 H4711 . 113.0 no
C481 . C471 H4711 . 112.1 no
O8 . C471 H4712 . 107.4 no
C481 . C471 H4712 . 108.0 no
H4711 . C471 H4712 . 109.5 no
C471 . C481 C491 . 104.1(10) yes
C471 . C481 H4811 . 110.8 no
C491 . C481 H4811 . 113.7 no
C471 . C481 H4812 . 108.9 no
C491 . C481 H4812 . 109.3 no
H4811 . C481 H4812 . 109.9 no
C481 . C491 C501 . 110.5(10) yes
C481 . C491 H4911 . 108.4 no
C501 . C491 H4911 . 109.9 no
C481 . C491 H4912 . 110.2 no
C501 . C491 H4912 . 108.7 no
H4911 . C491 H4912 . 109.2 no
C491 . C501 O8 . 101.6(7) yes
C491 . C501 H5011 . 111.4 no
O8 . C501 H5011 . 111.3 no
C491 . C501 H5012 . 109.1 no
O8 . C501 H5012 . 113.7 no
H5011 . C501 H5012 . 109.5 no
O9 . C511 C521 . 106.2(7) yes
O9 . C511 H5111 . 113.1 no
C521 . C511 H5111 . 113.3 no
O9 . C511 H5112 . 107.9 no
C521 . C511 H5112 . 106.3 no
H5111 . C511 H5112 . 109.7 no
C511 . C521 C531 . 94.6(8) yes
C511 . C521 H5211 . 114.3 no
C531 . C521 H5211 . 113.0 no
C511 . C521 H5212 . 115.2 no
C531 . C521 H5212 . 109.2 no
H5211 . C521 H5212 . 109.7 no
C521 . C531 C541 . 99.0(8) yes
C521 . C531 H5311 . 110.0 no
C541 . C531 H5311 . 110.8 no
C521 . C531 H5312 . 114.1 no
C541 . C531 H5312 . 112.3 no
H5311 . C531 H5312 . 110.1 no
C531 . C541 O9 . 103.2(7) yes
C531 . C541 H5411 . 113.2 no
O9 . C541 H5411 . 111.0 no
C531 . C541 H5412 . 108.8 no
O9 . C541 H5412 . 110.7 no
H5411 . C541 H5412 . 109.8 no
O10 . C551 C561 . 100.2(6) yes
O10 . C551 H5511 . 109.2 no
C561 . C551 H5511 . 109.5 no
O10 . C551 H5512 . 113.1 no
C561 . C551 H5512 . 113.7 no
H5511 . C551 H5512 . 110.7 no
C551 . C561 C571 . 115.6(7) yes
C551 . C561 H5611 . 110.3 no
C571 . C561 H5611 . 109.4 no
C551 . C561 H5612 . 105.7 no
C571 . C561 H5612 . 106.8 no
H5611 . C561 H5612 . 108.6 no
C561 . C571 C581 . 94.4(7) yes
C561 . C571 H5711 . 111.3 no
C581 . C571 H5711 . 113.3 no
C561 . C571 H5712 . 115.3 no
C581 . C571 H5712 . 112.7 no
H5711 . C571 H5712 . 109.3 no
C571 . C581 O10 . 113.8(7) yes
C571 . C581 H5811 . 108.3 no
O10 . C581 H5811 . 106.3 no
C571 . C581 H5812 . 108.6 no
O10 . C581 H5812 . 109.8 no
H5811 . C581 H5812 . 110.1 no
C19 . P1 C13 . 103.38(13) yes
C19 . P1 C7 . 103.53(13) yes
C13 . P1 C7 . 101.71(13) yes
C19 . P1 Co1 . 117.42(10) yes
C13 . P1 Co1 . 112.35(10) yes
C7 . P1 Co1 . 116.49(10) yes
C37 . P2 C31 . 101.16(13) yes
C37 . P2 C25 . 100.48(13) yes
C31 . P2 C25 . 104.44(13) yes
C37 . P2 Co2 . 116.16(10) yes
C31 . P2 Co2 . 114.63(10) yes
C25 . P2 Co2 . 117.66(10) yes

loop_
_geom_bond_atom_site_label_1
_geom_bond_atom_site_label_2
_geom_bond_site_symmetry_2
_geom_bond_distance
_geom_bond_publ_flag
Eu1 O1 2_566 2.556(2) yes
Eu1 O5 2_656 2.555(3) yes
Eu1 O2 . 2.562(2) yes
Eu1 O4 . 2.589(2) yes
Eu1 O7 . 2.623(2) yes
Eu1 O8 . 2.568(3) yes
Eu1 O9 . 2.618(2) yes
Eu1 O10 . 2.595(2) yes
Co1 C1 . 1.725(3) yes
Co1 C2 . 1.719(3) yes
Co1 C3 . 1.757(3) yes
Co1 P1 . 2.2068(8) yes
Co2 C4 . 1.719(3) yes
Co2 C5 . 1.722(3) yes
Co2 C6 . 1.747(3) yes
Co2 P2 . 2.2004(8) yes
O1 C1 . 1.180(4) yes
O2 C2 . 1.191(4) yes
O3 C3 . 1.155(4) yes
O4 C4 . 1.186(4) yes
O5 C5 . 1.184(4) yes
O6 C6 . 1.158(4) yes
O7 C431 . 1.433(6) yes
O7 C461 . 1.466(6) yes
O7 C43 . 1.421(7) yes
O7 C46 . 1.425(7) yes
O8 C471 . 1.439(8) yes
O8 C501 . 1.460(8) yes
O8 C47 . 1.403(8) yes
O8 C50 . 1.435(8) yes
O9 C51 . 1.471(6) yes
O9 C54 . 1.420(7) yes
O9 C511 . 1.406(8) yes
O9 C541 . 1.453(7) yes
O10 C55 . 1.435(8) yes
O10 C58 . 1.451(8) yes
O10 C551 . 1.442(8) yes
O10 C581 . 1.426(7) yes
C7 C8 . 1.531(4) yes
C7 C12 . 1.528(4) yes
C7 P1 . 1.853(3) yes
C7 H71 . 0.967 no
C8 C9 . 1.536(4) yes
C8 H81 . 0.976 no
C8 H82 . 0.969 no
C9 C10 . 1.518(5) yes
C9 H91 . 0.974 no
C9 H92 . 0.969 no
C10 C11 . 1.523(5) yes
C10 H101 . 0.975 no
C10 H102 . 0.971 no
C11 C12 . 1.524(5) yes
C11 H111 . 0.971 no
C11 H112 . 0.977 no
C12 H121 . 0.962 no
C12 H122 . 0.975 no
C13 C14 . 1.533(4) yes
C13 C18 . 1.530(4) yes
C13 P1 . 1.868(3) yes
C13 H131 . 0.979 no
C14 C15 . 1.530(4) yes
C14 H141 . 0.971 no
C14 H142 . 0.968 no
C15 C16 . 1.527(5) yes
C15 H151 . 0.978 no
C15 H152 . 0.973 no
C16 C17 . 1.518(5) yes
C16 H161 . 0.971 no
C16 H162 . 0.970 no
C17 C18 . 1.538(4) yes
C17 H171 . 0.969 no
C17 H172 . 0.970 no
C18 H181 . 0.975 no
C18 H182 . 0.986 no
C19 C20 . 1.540(4) yes
C19 C24 . 1.529(4) yes
C19 P1 . 1.875(3) yes
C19 H191 . 0.973 no
C20 C21 . 1.522(5) yes
C20 H201 . 0.973 no
C20 H202 . 0.975 no
C21 C22 . 1.526(5) yes
C21 H211 . 0.968 no
C21 H212 . 0.969 no
C22 C23 . 1.521(6) yes
C22 H221 . 0.982 no
C22 H222 . 0.979 no
C23 C24 . 1.538(5) yes
C23 H231 . 0.978 no
C23 H232 . 0.961 no
C24 H241 . 0.981 no
C24 H242 . 0.981 no
C25 C26 . 1.520(4) yes
C25 C30 . 1.534(4) yes
C25 P2 . 1.868(3) yes
C25 H251 . 0.981 no
C26 C27 . 1.534(5) yes
C26 H261 . 0.972 no
C26 H262 . 0.975 no
C27 C28 . 1.521(5) yes
C27 H271 . 0.974 no
C27 H272 . 0.972 no
C28 C29 . 1.522(5) yes
C28 H281 . 0.977 no
C28 H282 . 0.979 no
C29 C30 . 1.532(5) yes
C29 H291 . 0.979 no
C29 H292 . 0.969 no
C30 H301 . 0.969 no
C30 H302 . 0.969 no
C31 C32 . 1.540(4) yes
C31 C36 . 1.523(4) yes
C31 P2 . 1.872(3) yes
C31 H311 . 0.984 no
C32 C33 . 1.537(4) yes
C32 H321 . 0.982 no
C32 H322 . 0.974 no
C33 C34 . 1.516(5) yes
C33 H331 . 0.977 no
C33 H332 . 0.971 no
C34 C35 . 1.517(5) yes
C34 H341 . 0.970 no
C34 H342 . 0.974 no
C35 C36 . 1.533(5) yes
C35 H351 . 0.967 no
C35 H352 . 0.963 no
C36 H361 . 0.971 no
C36 H362 . 0.982 no
C37 C38 . 1.533(4) yes
C37 C42 . 1.531(4) yes
C37 P2 . 1.886(3) yes
C37 H371 . 0.979 no
C38 C39 . 1.534(5) yes
C38 H381 . 0.971 no
C38 H382 . 0.977 no
C39 C40 . 1.514(5) yes
C39 H391 . 0.971 no
C39 H392 . 0.969 no
C40 C41 . 1.511(5) yes
C40 H401 . 0.973 no
C40 H402 . 0.982 no
C41 C42 . 1.538(4) yes
C41 H411 . 0.979 no
C41 H412 . 0.961 no
C42 H421 . 0.971 no
C42 H422 . 0.978 no
C43 C44 . 1.534(5) yes
C43 H431 . 0.971 no
C43 H432 . 0.969 no
C44 C45 . 1.536(5) yes
C44 H441 . 0.967 no
C44 H442 . 0.970 no
C45 C441 . 1.533(5) yes
C45 C461 . 1.536(5) yes
C45 H451 . 0.971 no
C45 H452 . 0.971 no
C45 C46 . 1.523(5) yes
C45 H451 . 0.971 no
C45 H452 . 0.971 no
C46 H461 . 0.977 no
C46 H462 . 0.977 no
C47 C48 . 1.527(5) yes
C47 H471 . 0.975 no
C47 H472 . 0.980 no
C48 C49 . 1.512(16) yes
C48 H481 . 0.985 no
C48 H482 . 0.984 no
C49 C50 . 1.538(5) yes
C49 H491 . 0.976 no
C49 H492 . 0.971 no
C50 H501 . 0.976 no
C50 H502 . 0.984 no
C51 C52 . 1.532(5) yes
C51 H511 . 0.959 no
C51 H512 . 0.960 no
C52 C53 . 1.531(5) yes
C52 H521 . 0.986 no
C52 H522 . 0.991 no
C53 C54 . 1.532(5) yes
C53 H531 . 0.966 no
C53 H532 . 0.967 no
C54 H541 . 0.968 no
C54 H542 . 0.967 no
C55 C56 . 1.525(5) yes
C55 H551 . 0.966 no
C55 H552 . 0.968 no
C56 C57 . 1.531(5) yes
C56 H561 . 0.975 no
C56 H562 . 0.975 no
C57 C58 . 1.548(5) yes
C57 H571 . 0.971 no
C57 H572 . 0.973 no
C58 H581 . 0.966 no
C58 H582 . 0.973 no
C431 C441 . 1.533(5) yes
C431 H4311 . 0.972 no
C431 H4312 . 0.972 no
C441 H4411 . 0.963 no
C441 H4412 . 0.967 no
C461 H4611 . 0.974 no
C461 H4612 . 0.978 no
C471 C481 . 1.529(5) yes
C471 H4711 . 0.981 no
C471 H4712 . 0.978 no
C481 C491 . 1.321(16) yes
C481 H4811 . 0.980 no
C481 H4812 . 0.981 no
C491 C501 . 1.538(5) yes
C491 H4911 . 0.970 no
C491 H4912 . 0.965 no
C501 H5011 . 0.981 no
C501 H5012 . 0.978 no
C511 C521 . 1.537(5) yes
C511 H5111 . 0.981 no
C511 H5112 . 0.978 no
C521 C531 . 1.534(5) yes
C521 H5211 . 0.981 no
C521 H5212 . 0.981 no
C531 C541 . 1.541(5) yes
C531 H5311 . 0.969 no
C531 H5312 . 0.967 no
C541 H5411 . 0.975 no
C541 H5412 . 0.976 no
C551 C561 . 1.549(5) yes
C551 H5511 . 0.972 no
C551 H5512 . 0.973 no
C561 C571 . 1.545(5) yes
C561 H5611 . 0.965 no
C561 H5612 . 0.964 no
C571 C581 . 1.531(5) yes
C571 H5711 . 0.977 no
C571 H5712 . 0.977 no
C581 H5811 . 0.974 no
C581 H5812 . 0.970 no
